data_7056020
loop_
_publ_author_name
'Morohashi, N.'
'Iijima, S.'
'Akasaka, K.'
'Hattori, T.'

_publ_section_title
;
 Selective extraction of Pd(ii) by p-tert-butylcalix[4]arenedicarboxylic
 acid
;
_journal_issue 6
_journal_name_full 'New J. Chem.'
_journal_page_first 2231
_journal_paper_doi 10.1039/C6NJ03839E
_journal_volume 41
_journal_year 2017
_chemical_formula_sum 'C112 H138 N10 O12 Pd2'
_chemical_formula_weight 2029.12
_chemical_name_systematic
;
 ?
;
_space_group_IT_number 14
_symmetry_cell_setting monoclinic
_symmetry_space_group_name_Hall '-P 2yn'
_symmetry_space_group_name_H-M 'P 1 21/n 1'
_atom_sites_solution_hydrogens geom
_atom_sites_solution_primary direct
_atom_sites_solution_secondary difmap
_audit_creation_method SHELXL-97
_audit_update_record
;
2016-12-01 deposited with the CCDC.
2017-02-21 downloaded from the CCDC.
;
_cell_angle_alpha 90.00
_cell_angle_beta 95.0605(13)
_cell_angle_gamma 90.00
_cell_formula_units_Z 2
_cell_length_a 12.3860(11)
_cell_length_b 18.8479(17)
_cell_length_c 22.508(2)
_cell_measurement_reflns_used 9896
_cell_measurement_temperature 100(2)
_cell_measurement_theta_max 27.90
_cell_measurement_theta_min 2.23
_cell_volume 5234.0(8)
_computing_cell_refinement 'Bruker SMART'
_computing_data_collection 'Bruker APEXII'
_computing_data_reduction 'Bruker SAINT'
_computing_molecular_graphics 'Yadokari-XG 2009 (Wakita Nemoto et al., 2009)'
_computing_publication_material 'Yadokari-XG 2009 (Wakita,Nemoto et al., 2009)'
_computing_structure_refinement 'SHELXL-97 (Sheldrick, 1997)'
_computing_structure_solution 'Bruker SHELXTL'
_diffrn_ambient_temperature 100(2)
_diffrn_detector_area_resol_mean 8.333
_diffrn_measured_fraction_theta_full 0.988
_diffrn_measured_fraction_theta_max 0.988
_diffrn_measurement_device_type 'Bruker APEX-II CCD'
_diffrn_measurement_method 'phi and omega scans'
_diffrn_radiation_monochromator 'Bruker Helios multilayered confocal mirror'
_diffrn_radiation_source 'Bruker TXS fine-focus rotating anode'
_diffrn_radiation_type MoK\a
_diffrn_radiation_wavelength 0.71073
_diffrn_reflns_av_R_equivalents 0.0265
_diffrn_reflns_av_sigmaI/netI 0.0357
_diffrn_reflns_limit_h_max 15
_diffrn_reflns_limit_h_min -16
_diffrn_reflns_limit_k_max 24
_diffrn_reflns_limit_k_min -21
_diffrn_reflns_limit_l_max 23
_diffrn_reflns_limit_l_min -29
_diffrn_reflns_number 29550
_diffrn_reflns_theta_full 27.50
_diffrn_reflns_theta_max 27.50
_diffrn_reflns_theta_min 1.41
_exptl_absorpt_coefficient_mu 0.408
_exptl_absorpt_correction_T_max 0.7456
_exptl_absorpt_correction_T_min 0.6479
_exptl_absorpt_correction_type empirical
_exptl_absorpt_process_details 'SADABS Sheldrick 1996'
_exptl_crystal_colour yellow
_exptl_crystal_density_diffrn 1.288
_exptl_crystal_density_method 'not measured'
_exptl_crystal_description prism
_exptl_crystal_F_000 2136
_exptl_crystal_size_max 0.2
_exptl_crystal_size_mid 0.2
_exptl_crystal_size_min 0.2
_refine_diff_density_max 2.165
_refine_diff_density_min -1.086
_refine_diff_density_rms 0.115
_refine_ls_extinction_method none
_refine_ls_goodness_of_fit_ref 1.067
_refine_ls_hydrogen_treatment mixed
_refine_ls_matrix_type full
_refine_ls_number_parameters 722
_refine_ls_number_reflns 11879
_refine_ls_number_restraints 1214
_refine_ls_restrained_S_all 1.047
_refine_ls_R_factor_all 0.0659
_refine_ls_R_factor_gt 0.0522
_refine_ls_shift/su_max 0.006
_refine_ls_shift/su_mean 0.000
_refine_ls_structure_factor_coef Fsqd
_refine_ls_weighting_details 'calc w=1/[\s^2^(Fo^2^)+(0.0763P)^2^+10.7244P] where P=(Fo^2^+2Fc^2^)/3'
_refine_ls_weighting_scheme calc
_refine_ls_wR_factor_gt 0.1361
_refine_ls_wR_factor_ref 0.1483
_reflns_number_gt 9840
_reflns_number_total 11879
_reflns_threshold_expression >2sigma(I)
_cod_data_source_file c6nj03839e2.cif
_cod_data_source_block PdComplex
_cod_depositor_comments 'Adding full bibliography for 7056020.cif.'
_cod_original_sg_symbol_H-M 'P 21/n'
_cod_database_code 7056020

loop_
_symmetry_equiv_pos_as_xyz
'x, y, z'
'-x+1/2, y+1/2, -z+1/2'
'-x, -y, -z'
'x-1/2, -y-1/2, z-1/2'

loop_
_atom_site_label
_atom_site_type_symbol
_atom_site_fract_x
_atom_site_fract_y
_atom_site_fract_z
_atom_site_U_iso_or_equiv
_atom_site_adp_type
_atom_site_occupancy
_atom_site_symmetry_multiplicity
_atom_site_calc_flag
_atom_site_refinement_flags
_atom_site_disorder_assembly
_atom_site_disorder_group
C1 C 0.6876(2) 0.38001(15) -0.16181(12) 0.0159(5) Uani 1 1 d U . .
C2 C 0.6528(2) 0.39299(15) -0.22244(12) 0.0166(6) Uani 1 1 d U . .
C3 C 0.6854(3) 0.34653(16) -0.26587(13) 0.0193(6) Uani 1 1 d U . .
H1 H 0.6613 0.3547 -0.3056 0.023 Uiso 1 1 calc R . .
C4 C 0.7523(3) 0.28862(16) -0.25213(14) 0.0210(6) Uani 1 1 d U . .
C5 C 0.7795(3) 0.27491(16) -0.19187(14) 0.0205(6) Uani 1 1 d U . .
H2 H 0.8224 0.2356 -0.1814 0.025 Uiso 1 1 calc R . .
C6 C 0.7452(2) 0.31772(15) -0.14628(13) 0.0172(6) Uani 1 1 d U . .
C7 C 0.7966(3) 0.24209(19) -0.30068(15) 0.0316(8) Uani 1 1 d U . .
C8 C 0.7330(5) 0.2529(3) -0.36120(18) 0.0591(13) Uani 1 1 d U . .
H3 H 0.6593 0.2382 -0.3590 0.089 Uiso 1 1 calc R . .
H4 H 0.7651 0.2251 -0.3908 0.089 Uiso 1 1 calc R . .
H5 H 0.7347 0.3021 -0.3720 0.089 Uiso 1 1 calc R . .
C9 C 0.9118(4) 0.2660(3) -0.3079(3) 0.0574(12) Uani 1 1 d U . .
H6 H 0.9415 0.2377 -0.3379 0.086 Uiso 1 1 calc R . .
H7 H 0.9552 0.2604 -0.2707 0.086 Uiso 1 1 calc R . .
H8 H 0.9115 0.3150 -0.3196 0.086 Uiso 1 1 calc R . .
C10 C 0.7942(4) 0.1632(2) -0.28336(18) 0.0409(9) Uani 1 1 d U . .
H9 H 0.7209 0.1491 -0.2789 0.061 Uiso 1 1 calc R . .
H10 H 0.8376 0.1561 -0.2464 0.061 Uiso 1 1 calc R . .
H11 H 0.8227 0.1352 -0.3140 0.061 Uiso 1 1 calc R . .
C11 C 0.5717(3) 0.45012(16) -0.24359(13) 0.0190(6) Uani 1 1 d U . .
H12 H 0.572(3) 0.4842(18) -0.2150(15) 0.011(8) Uiso 1 1 d . . .
C12 C 0.3941(3) 0.41189(14) -0.20666(13) 0.0168(6) Uani 1 1 d U . .
C13 C 0.2911(3) 0.38136(15) -0.21501(13) 0.0193(6) Uani 1 1 d U . .
C14 C 0.2558(3) 0.35553(17) -0.27201(14) 0.0246(6) Uani 1 1 d U . .
H13 H 0.1867 0.3361 -0.2780 0.030 Uiso 1 1 calc R . .
C15 C 0.3192(3) 0.35767(18) -0.31948(14) 0.0277(7) Uani 1 1 d U . .
C16 C 0.4209(3) 0.38938(17) -0.31013(14) 0.0247(6) Uani 1 1 d U . .
H14 H 0.4643 0.3921 -0.3417 0.030 Uiso 1 1 calc R . .
C17 C 0.4598(3) 0.41732(15) -0.25469(13) 0.0185(6) Uani 1 1 d U . .
C18 C 0.2783(3) 0.3279(2) -0.38189(16) 0.0368(8) Uani 1 1 d U . .
C19 C 0.3525(4) 0.2685(3) -0.3985(2) 0.0541(12) Uani 1 1 d U . .
H15 H 0.3543 0.2320 -0.3686 0.081 Uiso 1 1 calc R . .
H16 H 0.4243 0.2867 -0.4010 0.081 Uiso 1 1 calc R . .
H17 H 0.3258 0.2490 -0.4364 0.081 Uiso 1 1 calc R . .
C20 C 0.2713(5) 0.3862(3) -0.42667(19) 0.0585(13) Uani 1 1 d U . .
H18 H 0.2240 0.4226 -0.4144 0.088 Uiso 1 1 calc R . .
H19 H 0.2433 0.3678 -0.4647 0.088 Uiso 1 1 calc R . .
H20 H 0.3422 0.4056 -0.4298 0.088 Uiso 1 1 calc R . .
C21 C 0.1648(4) 0.2932(3) -0.3814(2) 0.0594(13) Uani 1 1 d U . .
H21 H 0.1681 0.2554 -0.3527 0.089 Uiso 1 1 calc R . .
H22 H 0.1426 0.2745 -0.4202 0.089 Uiso 1 1 calc R . .
H23 H 0.1134 0.3281 -0.3708 0.089 Uiso 1 1 calc R . .
C22 C 0.2181(3) 0.37130(16) -0.16495(14) 0.0205(6) Uani 1 1 d U . .
H24 H 0.226(3) 0.410(2) -0.1384(18) 0.024(10) Uiso 1 1 d . . .
C23 C 0.3026(2) 0.29032(15) -0.07933(13) 0.0167(6) Uani 1 1 d U . .
C24 C 0.3321(3) 0.22126(16) -0.06021(13) 0.0189(6) Uani 1 1 d U . .
C25 C 0.2910(3) 0.16362(16) -0.09364(14) 0.0233(6) Uani 1 1 d U . .
H25 H 0.3093 0.1181 -0.0804 0.028 Uiso 1 1 calc R . .
C26 C 0.2231(3) 0.17128(17) -0.14657(15) 0.0247(7) Uani 1 1 d U . .
C27 C 0.2018(3) 0.23985(17) -0.16623(14) 0.0231(6) Uani 1 1 d U . .
H26 H 0.1593 0.2464 -0.2020 0.028 Uiso 1 1 calc R . .
C28 C 0.2415(2) 0.29988(16) -0.13457(13) 0.0188(6) Uani 1 1 d U . .
C29 C 0.1739(3) 0.10530(19) -0.17880(17) 0.0341(8) Uani 1 1 d U . .
C30 C 0.2605(4) 0.0489(2) -0.1836(2) 0.0422(9) Uani 1 1 d U . .
H27 H 0.3159 0.0669 -0.2068 0.063 Uiso 1 1 calc R . .
H28 H 0.2284 0.0074 -0.2026 0.063 Uiso 1 1 calc R . .
H29 H 0.2920 0.0367 -0.1444 0.063 Uiso 1 1 calc R . .
C31 C 0.0849(5) 0.0775(3) -0.1418(3) 0.0631(14) Uani 1 1 d U . .
H30 H 0.0308 0.1135 -0.1391 0.095 Uiso 1 1 calc R . .
H31 H 0.1160 0.0654 -0.1026 0.095 Uiso 1 1 calc R . .
H32 H 0.0523 0.0361 -0.1607 0.095 Uiso 1 1 calc R . .
C32 C 0.1288(5) 0.1213(2) -0.2426(2) 0.0614(14) Uani 1 1 d U . .
H33 H 0.0732 0.1568 -0.2422 0.092 Uiso 1 1 calc R . .
H34 H 0.0988 0.0788 -0.2608 0.092 Uiso 1 1 calc R . .
H35 H 0.1860 0.1385 -0.2649 0.092 Uiso 1 1 calc R . .
C33 C 0.4161(3) 0.20538(16) -0.00863(13) 0.0198(6) Uani 1 1 d U . .
H36 H 0.426(3) 0.2430(18) 0.0175(15) 0.012(8) Uiso 1 1 d . . .
C34 C 0.5944(3) 0.24458(15) -0.04405(12) 0.0177(6) Uani 1 1 d U . .
C35 C 0.6914(3) 0.23134(17) -0.06968(13) 0.0207(6) Uani 1 1 d U . .
C36 C 0.7134(3) 0.16129(17) -0.08636(14) 0.0256(7) Uani 1 1 d U . .
H37 H 0.7775 0.1520 -0.1035 0.031 Uiso 1 1 calc R . .
C37 C 0.6427(3) 0.10527(17) -0.07810(15) 0.0280(7) Uani 1 1 d U A .
C38 C 0.5490(3) 0.12040(16) -0.05095(14) 0.0240(6) Uani 1 1 d U . .
H38 H 0.5018 0.0835 -0.0440 0.029 Uiso 1 1 calc R . .
C39 C 0.5231(3) 0.18911(16) -0.03366(12) 0.0192(6) Uani 1 1 d U . .
C40 C 0.6678(3) 0.02809(18) -0.09739(16) 0.0378(8) Uani 1 1 d DU . .
C41 C 0.7702(3) 0.29032(17) -0.08292(14) 0.0205(6) Uani 1 1 d U . .
H39 H 0.840(3) 0.2709(18) -0.0813(15) 0.013(8) Uiso 1 1 d . . .
C42 C 0.6764(2) 0.43672(15) -0.11505(13) 0.0165(6) Uani 1 1 d U . .
O1 O 0.70405(18) 0.49907(10) -0.13200(9) 0.0177(4) Uani 1 1 d U . .
O2 O 0.6512(2) 0.42385(11) -0.06418(9) 0.0217(5) Uani 1 1 d U . .
O3 O 0.4376(2) 0.43895(12) -0.15373(10) 0.0206(5) Uani 1 1 d U . .
H85 H 0.405(4) 0.427(2) -0.128(2) 0.040(13) Uiso 1 1 d . . .
C43 C 0.3223(2) 0.35327(15) -0.03846(13) 0.0165(5) Uani 1 1 d U . .
O4 O 0.3547(2) 0.41174(11) -0.05481(9) 0.0211(5) Uani 1 1 d U . .
O5 O 0.29321(18) 0.34126(11) 0.01442(9) 0.0194(4) Uani 1 1 d U . .
O6 O 0.5634(2) 0.31010(12) -0.02621(10) 0.0223(5) Uani 1 1 d U . .
H41 H 0.596(3) 0.339(2) -0.0393(18) 0.024(10) Uiso 1 1 d . . .
Pd1 Pd 0.298056(19) 0.424533(11) 0.069869(9) 0.01638(8) Uani 1 1 d U . .
C44 C 0.6669(3) 0.42177(18) 0.08173(16) 0.0270(7) Uani 1 1 d U . .
H42 H 0.6916 0.3746 0.0743 0.041 Uiso 1 1 calc R . .
H43 H 0.6968 0.4371 0.1204 0.041 Uiso 1 1 calc R . .
H44 H 0.6898 0.4534 0.0518 0.041 Uiso 1 1 calc R . .
C45 C 0.5493(3) 0.42211(16) 0.07971(14) 0.0219(6) Uani 1 1 d U . .
N1 N 0.4584(2) 0.42247(13) 0.07731(12) 0.0216(5) Uani 1 1 d U . .
C46 C -0.0720(3) 0.4219(2) 0.0555(2) 0.0391(9) Uani 1 1 d U . .
H45 H -0.0998 0.4691 0.0493 0.059 Uiso 1 1 calc R . .
H46 H -0.0950 0.4033 0.0920 0.059 Uiso 1 1 calc R . .
H47 H -0.0989 0.3922 0.0228 0.059 Uiso 1 1 calc R . .
C47 C 0.0459(3) 0.42350(18) 0.05902(16) 0.0279(7) Uani 1 1 d U . .
N2 N 0.1376(2) 0.42507(14) 0.06212(12) 0.0224(5) Uani 1 1 d U . .
C48 C 0.4852(3) 0.2204(2) -0.20678(16) 0.0333(8) Uani 1 1 d U . .
H48 H 0.4644 0.1984 -0.1711 0.050 Uiso 1 1 calc R . .
H49 H 0.4398 0.2609 -0.2162 0.050 Uiso 1 1 calc R . .
H50 H 0.5595 0.2354 -0.2008 0.050 Uiso 1 1 calc R . .
C49 C 0.4731(4) 0.1700(2) -0.25560(18) 0.0396(9) Uani 1 1 d U . .
N3 N 0.4628(4) 0.1297(3) -0.29376(19) 0.0690(13) Uani 1 1 d U . .
C50 C -0.0686(4) 0.4535(2) -0.19388(19) 0.0417(9) Uani 1 1 d U . .
H89 H -0.1326 0.4822 -0.1937 0.063 Uiso 1 1 calc R . .
H90 H -0.0823 0.4146 -0.2210 0.063 Uiso 1 1 calc R . .
H91 H -0.0102 0.4817 -0.2064 0.063 Uiso 1 1 calc R . .
C51 C -0.0392(3) 0.4262(2) -0.1337(2) 0.0379(9) Uani 1 1 d U . .
N4 N -0.0152(3) 0.4055(2) -0.08608(17) 0.0480(9) Uani 1 1 d U . .
C52C C 0.6576(16) -0.0231(8) -0.0459(6) 0.041(3) Uani 0.30 1 d PDU A 3
H58 H 0.6708 -0.0706 -0.0587 0.062 Uiso 0.30 1 calc PR A 3
H59 H 0.5858 -0.0200 -0.0330 0.062 Uiso 0.30 1 calc PR A 3
H60 H 0.7096 -0.0108 -0.0133 0.062 Uiso 0.30 1 calc PR A 3
C52B C 0.6998(10) -0.0133(6) -0.0396(4) 0.034(2) Uani 0.40 1 d PDU A 2
H61 H 0.6410 -0.0122 -0.0145 0.051 Uiso 0.40 1 calc PR A 2
H62 H 0.7628 0.0080 -0.0190 0.051 Uiso 0.40 1 calc PR A 2
H63 H 0.7156 -0.0617 -0.0492 0.051 Uiso 0.40 1 calc PR A 2
C52A C 0.7771(11) 0.0021(10) -0.0686(10) 0.070(3) Uani 0.30 1 d PDU A 1
H64 H 0.7752 0.0007 -0.0260 0.105 Uiso 0.30 1 calc PR A 1
H65 H 0.8333 0.0340 -0.0786 0.105 Uiso 0.30 1 calc PR A 1
H66 H 0.7915 -0.0445 -0.0830 0.105 Uiso 0.30 1 calc PR A 1
C54C C 0.7875(7) 0.0248(8) -0.1113(8) 0.041(3) Uani 0.30 1 d PDU A 3
H67 H 0.8332 0.0393 -0.0768 0.062 Uiso 0.30 1 calc PR A 3
H68 H 0.7984 0.0558 -0.1440 0.062 Uiso 0.30 1 calc PR A 3
H69 H 0.8053 -0.0230 -0.1217 0.062 Uiso 0.30 1 calc PR A 3
C54B C 0.7580(9) 0.0229(6) -0.1387(5) 0.040(2) Uani 0.40 1 d PDU A 2
H70 H 0.8259 0.0349 -0.1171 0.060 Uiso 0.40 1 calc PR A 2
H71 H 0.7437 0.0553 -0.1714 0.060 Uiso 0.40 1 calc PR A 2
H72 H 0.7614 -0.0246 -0.1537 0.060 Uiso 0.40 1 calc PR A 2
C54A C 0.6843(15) 0.0279(8) -0.1646(4) 0.046(3) Uani 0.30 1 d PDU A 1
H73 H 0.6947 -0.0200 -0.1775 0.069 Uiso 0.30 1 calc PR A 1
H74 H 0.7469 0.0557 -0.1714 0.069 Uiso 0.30 1 calc PR A 1
H75 H 0.6215 0.0477 -0.1866 0.069 Uiso 0.30 1 calc PR A 1
C53C C 0.5982(16) 0.0115(10) -0.1556(6) 0.058(3) Uani 0.30 1 d PDU A 3
H76 H 0.6218 -0.0324 -0.1718 0.087 Uiso 0.30 1 calc PR A 3
H77 H 0.6057 0.0490 -0.1838 0.087 Uiso 0.30 1 calc PR A 3
H78 H 0.5236 0.0074 -0.1476 0.087 Uiso 0.30 1 calc PR A 3
C53B C 0.5646(8) -0.0049(7) -0.1299(7) 0.050(2) Uani 0.40 1 d PDU A 2
H79 H 0.5824 -0.0498 -0.1467 0.075 Uiso 0.40 1 calc PR A 2
H80 H 0.5363 0.0263 -0.1611 0.075 Uiso 0.40 1 calc PR A 2
H81 H 0.5112 -0.0118 -0.1020 0.075 Uiso 0.40 1 calc PR A 2
H53 H 0.770(3) 0.3274(19) -0.0547(16) 0.018(9) Uiso 1 1 d . . .
H54 H 0.593(3) 0.468(2) -0.2768(19) 0.031(10) Uiso 1 1 d . . .
H55 H 0.398(3) 0.166(2) 0.0119(18) 0.029(10) Uiso 1 1 d . . .
H56 H 0.142(3) 0.371(2) -0.1834(18) 0.034(11) Uiso 1 1 d . . .
C53A C 0.5722(11) -0.0238(7) -0.0949(9) 0.055(3) Uani 0.30 1 d PDU A 1
H82 H 0.5599 -0.0327 -0.0541 0.083 Uiso 0.30 1 calc PR A 1
H83 H 0.5890 -0.0676 -0.1139 0.083 Uiso 0.30 1 calc PR A 1
H84 H 0.5082 -0.0034 -0.1153 0.083 Uiso 0.30 1 calc PR A 1
C55 C 1.0695(4) 0.2350(3) -0.0143(2) 0.0587(12) Uani 1 1 d U . .
H86 H 1.0011 0.2576 -0.0101 0.088 Uiso 1 1 calc R . .
H87 H 1.0784 0.2284 -0.0559 0.088 Uiso 1 1 calc R . .
H88 H 1.1270 0.2644 0.0033 0.088 Uiso 1 1 calc R . .
C56 C 1.0724(7) 0.1691(4) 0.0144(4) 0.101(2) Uani 1 1 d U . .
N5 N 1.0723(9) 0.1141(5) 0.0420(5) 0.164(4) Uani 1 1 d U . .

loop_
_atom_site_aniso_label
_atom_site_aniso_U_11
_atom_site_aniso_U_22
_atom_site_aniso_U_33
_atom_site_aniso_U_23
_atom_site_aniso_U_13
_atom_site_aniso_U_12
C1 0.0212(15) 0.0153(12) 0.0113(12) -0.0020(10) 0.0026(10) -0.0005(11)
C2 0.0229(15) 0.0148(13) 0.0124(12) -0.0001(10) 0.0031(11) -0.0005(11)
C3 0.0251(16) 0.0204(14) 0.0123(12) -0.0016(10) 0.0011(11) 0.0005(11)
C4 0.0268(16) 0.0199(14) 0.0169(13) -0.0060(11) 0.0056(11) 0.0009(12)
C5 0.0243(16) 0.0168(13) 0.0204(13) 0.0007(11) 0.0021(12) 0.0047(12)
C6 0.0213(15) 0.0160(13) 0.0138(12) 0.0001(10) -0.0010(11) -0.0021(11)
C7 0.046(2) 0.0284(17) 0.0220(15) -0.0058(13) 0.0092(14) 0.0097(15)
C8 0.100(3) 0.054(3) 0.0226(17) -0.0164(17) 0.000(2) 0.034(3)
C9 0.059(2) 0.044(2) 0.076(3) -0.010(2) 0.041(2) 0.006(2)
C10 0.066(3) 0.0254(16) 0.0323(19) -0.0111(14) 0.0109(18) 0.0064(17)
C11 0.0301(16) 0.0159(13) 0.0111(13) 0.0021(11) 0.0020(11) 0.0036(11)
C12 0.0259(14) 0.0107(12) 0.0129(12) -0.0002(10) -0.0035(11) 0.0060(10)
C13 0.0254(15) 0.0135(13) 0.0176(13) -0.0007(10) -0.0048(11) 0.0049(11)
C14 0.0285(16) 0.0229(15) 0.0205(14) -0.0023(12) -0.0090(12) 0.0013(13)
C15 0.0369(18) 0.0257(16) 0.0184(13) -0.0032(12) -0.0088(12) 0.0077(13)
C16 0.0340(17) 0.0256(16) 0.0139(13) 0.0009(11) -0.0022(12) 0.0103(13)
C17 0.0264(15) 0.0148(13) 0.0137(13) 0.0015(10) -0.0025(11) 0.0059(11)
C18 0.046(2) 0.043(2) 0.0185(15) -0.0090(14) -0.0103(15) 0.0064(16)
C19 0.068(3) 0.055(3) 0.036(2) -0.0209(19) -0.010(2) 0.012(2)
C20 0.094(4) 0.050(2) 0.0271(19) -0.0020(17) -0.018(2) -0.002(2)
C21 0.063(3) 0.082(3) 0.032(2) -0.019(2) -0.008(2) -0.016(2)
C22 0.0198(15) 0.0182(13) 0.0225(14) -0.0017(11) -0.0042(11) -0.0005(12)
C23 0.0200(14) 0.0133(12) 0.0166(13) -0.0040(10) 0.0015(11) -0.0050(11)
C24 0.0254(15) 0.0142(12) 0.0174(13) -0.0020(10) 0.0034(11) -0.0037(11)
C25 0.0320(17) 0.0140(13) 0.0237(15) -0.0032(11) 0.0007(12) -0.0032(12)
C26 0.0303(17) 0.0176(13) 0.0256(15) -0.0069(12) -0.0013(13) -0.0071(12)
C27 0.0252(16) 0.0220(14) 0.0210(15) -0.0047(11) -0.0039(12) -0.0044(12)
C28 0.0204(15) 0.0162(13) 0.0195(13) -0.0035(10) 0.0006(11) -0.0017(11)
C29 0.043(2) 0.0220(15) 0.0355(18) -0.0108(14) -0.0071(15) -0.0098(14)
C30 0.052(2) 0.0270(18) 0.046(2) -0.0187(16) -0.0044(18) -0.0081(16)
C31 0.062(3) 0.051(3) 0.079(3) -0.035(2) 0.021(3) -0.035(2)
C32 0.090(4) 0.035(2) 0.051(2) -0.0133(18) -0.037(2) -0.011(2)
C33 0.0328(16) 0.0121(13) 0.0146(13) 0.0002(11) 0.0030(11) -0.0027(11)
C34 0.0275(15) 0.0150(12) 0.0098(12) -0.0004(10) -0.0040(11) 0.0014(11)
C35 0.0276(16) 0.0215(14) 0.0122(13) 0.0031(11) -0.0024(11) 0.0047(12)
C36 0.0350(18) 0.0233(14) 0.0185(14) 0.0038(12) 0.0029(13) 0.0096(12)
C37 0.044(2) 0.0190(13) 0.0209(15) 0.0008(11) 0.0010(13) 0.0063(13)
C38 0.0391(18) 0.0151(13) 0.0174(14) 0.0020(11) 0.0004(12) 0.0007(12)
C39 0.0298(15) 0.0167(13) 0.0101(12) 0.0016(10) -0.0037(11) 0.0017(11)
C40 0.057(2) 0.0202(15) 0.0369(18) -0.0004(14) 0.0091(16) 0.0090(15)
C41 0.0215(16) 0.0239(15) 0.0154(13) 0.0003(11) -0.0022(11) 0.0046(12)
C42 0.0194(14) 0.0156(13) 0.0141(12) -0.0023(10) 0.0003(11) -0.0010(11)
O1 0.0268(11) 0.0126(9) 0.0142(9) -0.0046(7) 0.0040(8) -0.0030(8)
O2 0.0369(13) 0.0176(10) 0.0110(9) -0.0031(8) 0.0048(9) -0.0035(9)
O3 0.0293(12) 0.0214(11) 0.0108(10) -0.0041(8) 0.0006(9) -0.0067(9)
C43 0.0186(14) 0.0147(12) 0.0160(12) -0.0044(10) 0.0001(11) 0.0000(11)
O4 0.0347(13) 0.0131(9) 0.0159(10) -0.0038(8) 0.0042(9) -0.0057(9)
O5 0.0284(12) 0.0141(9) 0.0162(10) -0.0042(7) 0.0048(8) -0.0042(8)
O6 0.0324(13) 0.0121(10) 0.0230(11) -0.0025(8) 0.0060(10) -0.0030(9)
Pd1 0.02499(14) 0.01229(12) 0.01201(12) -0.00235(8) 0.00249(8) -0.00271(9)
C44 0.0240(15) 0.0274(17) 0.0293(17) -0.0043(13) -0.0003(13) 0.0014(13)
C45 0.0270(15) 0.0190(14) 0.0199(15) -0.0050(11) 0.0034(12) -0.0004(12)
N1 0.0256(13) 0.0189(12) 0.0206(13) -0.0075(10) 0.0035(11) -0.0006(11)
C46 0.0292(17) 0.048(2) 0.039(2) 0.0025(17) 0.0003(16) -0.0085(17)
C47 0.0333(16) 0.0267(17) 0.0236(16) -0.0006(13) 0.0027(14) -0.0046(14)
N2 0.0277(13) 0.0202(13) 0.0192(13) -0.0019(10) 0.0015(11) -0.0027(11)
C48 0.040(2) 0.0288(18) 0.0318(18) 0.0013(14) 0.0042(15) -0.0002(15)
C49 0.048(2) 0.037(2) 0.0334(19) 0.0008(15) 0.0026(17) 0.0079(18)
N3 0.099(4) 0.062(3) 0.045(2) -0.0146(19) -0.003(2) 0.012(2)
C50 0.037(2) 0.044(2) 0.045(2) 0.0000(18) 0.0102(17) -0.0010(18)
C51 0.033(2) 0.039(2) 0.043(2) -0.0102(16) 0.0084(16) -0.0059(16)
N4 0.045(2) 0.057(2) 0.0419(19) -0.0053(17) 0.0038(16) -0.0033(18)
C52C 0.052(6) 0.021(4) 0.054(5) 0.006(4) 0.022(5) -0.002(5)
C52B 0.041(5) 0.014(4) 0.048(4) 0.009(3) 0.015(3) 0.002(4)
C52A 0.074(5) 0.057(6) 0.076(6) -0.010(5) -0.012(5) 0.025(4)
C54C 0.059(4) 0.025(5) 0.043(6) -0.004(5) 0.025(4) 0.005(4)
C54B 0.063(4) 0.022(4) 0.037(4) -0.002(4) 0.018(4) 0.008(4)
C54A 0.060(6) 0.036(5) 0.045(4) -0.011(4) 0.017(4) 0.008(5)
C53C 0.076(6) 0.049(6) 0.049(5) -0.020(4) 0.000(5) 0.005(5)
C53B 0.061(4) 0.036(4) 0.053(5) -0.023(4) 0.004(4) 0.007(4)
C53A 0.074(5) 0.032(4) 0.063(6) -0.005(5) 0.021(5) -0.003(4)
C55 0.044(3) 0.080(3) 0.054(3) -0.006(2) 0.012(2) -0.009(2)
C56 0.094(5) 0.089(4) 0.123(6) 0.015(4) 0.032(4) 0.022(4)
N5 0.176(7) 0.118(5) 0.203(7) 0.056(5) 0.042(6) 0.030(5)

loop_
_atom_type_symbol
_atom_type_description
_atom_type_scat_dispersion_real
_atom_type_scat_dispersion_imag
_atom_type_scat_source
C C 0.0033 0.0016 'International Tables Vol C Tables 4.2.6.8 and 6.1.1.4'
H H 0.0000 0.0000 'International Tables Vol C Tables 4.2.6.8 and 6.1.1.4'
N N 0.0061 0.0033 'International Tables Vol C Tables 4.2.6.8 and 6.1.1.4'
O O 0.0106 0.0060 'International Tables Vol C Tables 4.2.6.8 and 6.1.1.4'
Pd Pd -0.9988 1.0072 'International Tables Vol C Tables 4.2.6.8 and 6.1.1.4'

loop_
_geom_angle_atom_site_label_1
_geom_angle_atom_site_label_2
_geom_angle_atom_site_label_3
_geom_angle
_geom_angle_site_symmetry_3
C6 C1 C2 119.4(3) .
C6 C1 C42 119.6(2) .
C2 C1 C42 120.6(3) .
C3 C2 C1 118.9(3) .
C3 C2 C11 116.6(3) .
C1 C2 C11 124.1(3) .
C4 C3 C2 122.7(3) .
C3 C4 C5 116.8(3) .
C3 C4 C7 122.2(3) .
C5 C4 C7 121.0(3) .
C4 C5 C6 122.9(3) .
C1 C6 C5 118.7(3) .
C1 C6 C41 125.1(3) .
C5 C6 C41 116.2(3) .
C8 C7 C9 106.3(4) .
C8 C7 C10 109.6(3) .
C9 C7 C10 110.7(4) .
C8 C7 C4 111.7(3) .
C9 C7 C4 107.7(3) .
C10 C7 C4 110.8(3) .
C2 C11 C17 109.4(2) .
O3 C12 C13 123.9(3) .
O3 C12 C17 115.6(3) .
C13 C12 C17 120.5(3) .
C14 C13 C12 118.2(3) .
C14 C13 C22 118.5(3) .
C12 C13 C22 123.3(3) .
C15 C14 C13 123.0(3) .
C14 C15 C16 117.6(3) .
C14 C15 C18 121.8(3) .
C16 C15 C18 120.6(3) .
C15 C16 C17 122.1(3) .
C16 C17 C12 118.6(3) .
C16 C17 C11 122.5(3) .
C12 C17 C11 118.8(3) .
C20 C18 C19 112.3(4) .
C20 C18 C21 108.5(4) .
C19 C18 C21 105.0(4) .
C20 C18 C15 110.0(3) .
C19 C18 C15 109.5(3) .
C21 C18 C15 111.6(3) .
C13 C22 C28 109.9(3) .
C28 C23 C24 119.5(3) .
C28 C23 C43 118.9(3) .
C24 C23 C43 121.1(3) .
C25 C24 C23 118.9(3) .
C25 C24 C33 116.9(3) .
C23 C24 C33 123.8(3) .
C24 C25 C26 122.8(3) .
C27 C26 C25 116.8(3) .
C27 C26 C29 123.2(3) .
C25 C26 C29 120.0(3) .
C26 C27 C28 122.8(3) .
C27 C28 C23 118.8(3) .
C27 C28 C22 116.1(3) .
C23 C28 C22 125.0(3) .
C30 C29 C31 110.2(4) .
C30 C29 C32 105.9(4) .
C31 C29 C32 111.0(4) .
C30 C29 C26 110.2(3) .
C31 C29 C26 107.2(3) .
C32 C29 C26 112.4(3) .
C39 C33 C24 108.6(2) .
O6 C34 C35 123.8(3) .
O6 C34 C39 115.3(3) .
C35 C34 C39 120.8(3) .
C34 C35 C36 118.1(3) .
C34 C35 C41 122.5(3) .
C36 C35 C41 119.3(3) .
C37 C36 C35 122.5(3) .
C38 C37 C36 117.5(3) .
C38 C37 C40 120.7(3) .
C36 C37 C40 121.8(3) .
C37 C38 C39 122.3(3) .
C38 C39 C34 118.7(3) .
C38 C39 C33 121.4(3) .
C34 C39 C33 119.7(3) .
C54B C40 C52C 122.8(9) .
C54B C40 C52A 64.4(10) .
C52C C40 C52A 66.7(11) .
C54B C40 C53C 81.5(10) .
C52C C40 C53C 116.3(11) .
C52A C40 C53C 134.9(11) .
C54B C40 C53A 126.2(9) .
C52C C40 C53A 56.9(10) .
C52A C40 C53A 115.9(12) .
C53C C40 C53A 61.7(10) .
C54B C40 C54C 26.0(6) .
C52C C40 C54C 105.9(10) .
C52A C40 C54C 40.7(10) .
C53C C40 C54C 107.2(11) .
C53A C40 C54C 137.4(9) .
C54B C40 C52B 109.7(7) .
C52C C40 C52B 21.1(7) .
C52A C40 C52B 47.7(10) .
C53C C40 C52B 134.5(10) .
C53A C40 C52B 77.8(9) .
C54C C40 C52B 88.3(8) .
C54B C40 C54A 39.8(7) .
C52C C40 C54A 140.5(9) .
C52A C40 C54A 103.0(11) .
C53C C40 C54A 43.7(10) .
C53A C40 C54A 101.7(10) .
C54C C40 C54A 65.7(9) .
C52B C40 C54A 141.3(8) .
C54B C40 C53B 107.8(8) .
C52C C40 C53B 89.1(10) .
C52A C40 C53B 137.4(9) .
C53C C40 C53B 30.2(8) .
C53A C40 C53B 32.4(8) .
C54C C40 C53B 131.0(8) .
C52B C40 C53B 109.6(8) .
C54A C40 C53B 73.2(9) .
C54B C40 C37 114.0(5) .
C52C C40 C37 110.3(8) .
C52A C40 C37 111.8(8) .
C53C C40 C37 108.5(7) .
C53A C40 C37 114.2(7) .
C54C C40 C37 108.3(6) .
C52B C40 C37 106.3(5) .
C54A C40 C37 108.8(6) .
C53B C40 C37 109.3(5) .
C6 C41 C35 110.4(2) .
O2 C42 O1 123.2(3) .
O2 C42 C1 123.4(3) .
O1 C42 C1 113.2(2) .
C42 O1 Pd1 115.25(18) 3_665
O4 C43 O5 123.5(3) .
O4 C43 C23 123.9(3) .
O5 C43 C23 112.4(2) .
C43 O5 Pd1 116.15(18) .
N1 Pd1 N2 179.14(11) .
N1 Pd1 O5 90.69(10) .
N2 Pd1 O5 88.53(10) .
N1 Pd1 O1 91.70(10) 3_665
N2 Pd1 O1 89.04(10) 3_665
O5 Pd1 O1 173.67(8) 3_665
N1 C45 C44 179.0(4) .
C45 N1 Pd1 177.8(3) .
N2 C47 C46 179.5(4) .
C47 N2 Pd1 177.7(3) .
N3 C49 C48 179.2(6) .
N4 C51 C50 179.0(5) .
N5 C56 C55 176.1(10) .

loop_
_geom_bond_atom_site_label_1
_geom_bond_atom_site_label_2
_geom_bond_distance
_geom_bond_site_symmetry_2
C1 C6 1.402(4) .
C1 C2 1.416(4) .
C1 C42 1.515(4) .
C2 C3 1.399(4) .
C2 C11 1.520(4) .
C3 C4 1.389(4) .
C4 C5 1.393(4) .
C4 C7 1.540(4) .
C5 C6 1.401(4) .
C6 C41 1.523(4) .
C7 C8 1.526(6) .
C7 C9 1.518(6) .
C7 C10 1.538(5) .
C11 C17 1.518(5) .
C12 O3 1.362(3) .
C12 C13 1.398(4) .
C12 C17 1.413(4) .
C13 C14 1.405(4) .
C13 C22 1.517(5) .
C14 C15 1.381(5) .
C15 C16 1.394(5) .
C15 C18 1.555(4) .
C16 C17 1.400(4) .
C18 C20 1.487(6) .
C18 C19 1.517(6) .
C18 C21 1.553(7) .
C22 C28 1.526(4) .
C23 C28 1.409(4) .
C23 C24 1.409(4) .
C23 C43 1.508(4) .
C24 C25 1.392(4) .
C24 C33 1.519(4) .
C25 C26 1.404(5) .
C26 C27 1.384(5) .
C26 C29 1.538(4) .
C27 C28 1.403(4) .
C29 C30 1.521(6) .
C29 C31 1.531(6) .
C29 C32 1.524(6) .
C33 C39 1.516(5) .
C34 O6 1.364(4) .
C34 C35 1.400(4) .
C34 C39 1.402(4) .
C35 C36 1.406(4) .
C35 C41 1.526(5) .
C36 C37 1.395(5) .
C37 C38 1.388(5) .
C37 C40 1.557(5) .
C38 C39 1.398(4) .
C40 C54B 1.519(6) .
C40 C52C 1.522(6) .
C40 C52A 1.530(7) .
C40 C53C 1.536(7) .
C40 C53A 1.540(7) .
C40 C54C 1.544(7) .
C40 C52B 1.539(6) .
C40 C54A 1.544(7) .
C40 C53B 1.546(6) .
C42 O2 1.237(4) .
C42 O1 1.291(4) .
O1 Pd1 2.0090(19) 3_665
C43 O4 1.240(4) .
C43 O5 1.293(4) .
O5 Pd1 2.003(2) .
Pd1 N1 1.979(3) .
Pd1 N2 1.979(3) .
Pd1 O1 2.0089(19) 3_665
C44 C45 1.453(5) .
C45 N1 1.122(4) .
C46 C47 1.456(5) .
C47 N2 1.133(5) .
C48 C49 1.451(5) .
C49 N3 1.145(6) .
C50 C51 1.464(6) .
C51 N4 1.155(6) .
C55 C56 1.400(9) .
C56 N5 1.208(10) .

loop_
_geom_torsion_atom_site_label_1
_geom_torsion_atom_site_label_2
_geom_torsion_atom_site_label_3
_geom_torsion_atom_site_label_4
_geom_torsion
_geom_torsion_site_symmetry_1
_geom_torsion_site_symmetry_4
C6 C1 C2 C3 -5.9(4) . .
C42 C1 C2 C3 166.1(3) . .
C6 C1 C2 C11 167.3(3) . .
C42 C1 C2 C11 -20.8(5) . .
C1 C2 C3 C4 -1.1(5) . .
C11 C2 C3 C4 -174.8(3) . .
C2 C3 C4 C5 5.0(5) . .
C2 C3 C4 C7 -173.9(3) . .
C3 C4 C5 C6 -1.9(5) . .
C7 C4 C5 C6 177.0(3) . .
C2 C1 C6 C5 8.7(4) . .
C42 C1 C6 C5 -163.3(3) . .
C2 C1 C6 C41 -168.6(3) . .
C42 C1 C6 C41 19.4(4) . .
C4 C5 C6 C1 -4.9(5) . .
C4 C5 C6 C41 172.7(3) . .
C3 C4 C7 C8 -17.2(5) . .
C5 C4 C7 C8 164.0(4) . .
C3 C4 C7 C9 99.2(4) . .
C5 C4 C7 C9 -79.6(4) . .
C3 C4 C7 C10 -139.6(4) . .
C5 C4 C7 C10 41.5(5) . .
C3 C2 C11 C17 76.1(3) . .
C1 C2 C11 C17 -97.2(3) . .
O3 C12 C13 C14 179.9(3) . .
C17 C12 C13 C14 0.9(4) . .
O3 C12 C13 C22 -3.4(4) . .
C17 C12 C13 C22 177.6(3) . .
C12 C13 C14 C15 1.4(5) . .
C22 C13 C14 C15 -175.5(3) . .
C13 C14 C15 C16 -2.4(5) . .
C13 C14 C15 C18 179.4(3) . .
C14 C15 C16 C17 1.1(5) . .
C18 C15 C16 C17 179.4(3) . .
C15 C16 C17 C12 1.1(4) . .
C15 C16 C17 C11 178.3(3) . .
O3 C12 C17 C16 178.8(3) . .
C13 C12 C17 C16 -2.1(4) . .
O3 C12 C17 C11 1.6(4) . .
C13 C12 C17 C11 -179.4(3) . .
C2 C11 C17 C16 -90.0(3) . .
C2 C11 C17 C12 87.1(3) . .
C14 C15 C18 C20 117.0(4) . .
C16 C15 C18 C20 -61.2(5) . .
C14 C15 C18 C19 -119.2(4) . .
C16 C15 C18 C19 62.5(5) . .
C14 C15 C18 C21 -3.5(5) . .
C16 C15 C18 C21 178.3(4) . .
C14 C13 C22 C28 88.1(3) . .
C12 C13 C22 C28 -88.6(3) . .
C28 C23 C24 C25 -6.2(5) . .
C43 C23 C24 C25 165.5(3) . .
C28 C23 C24 C33 166.9(3) . .
C43 C23 C24 C33 -21.4(5) . .
C23 C24 C25 C26 1.4(5) . .
C33 C24 C25 C26 -172.1(3) . .
C24 C25 C26 C27 2.9(5) . .
C24 C25 C26 C29 -175.5(3) . .
C25 C26 C27 C28 -2.5(5) . .
C29 C26 C27 C28 175.9(3) . .
C26 C27 C28 C23 -2.2(5) . .
C26 C27 C28 C22 175.2(3) . .
C24 C23 C28 C27 6.6(5) . .
C43 C23 C28 C27 -165.3(3) . .
C24 C23 C28 C22 -170.6(3) . .
C43 C23 C28 C22 17.5(5) . .
C13 C22 C28 C27 -74.8(3) . .
C13 C22 C28 C23 102.5(3) . .
C27 C26 C29 C30 135.1(4) . .
C25 C26 C29 C30 -46.6(5) . .
C27 C26 C29 C31 -105.0(5) . .
C25 C26 C29 C31 73.3(5) . .
C27 C26 C29 C32 17.2(6) . .
C25 C26 C29 C32 -164.5(4) . .
C25 C24 C33 C39 75.4(3) . .
C23 C24 C33 C39 -97.8(3) . .
O6 C34 C35 C36 -179.7(3) . .
C39 C34 C35 C36 2.0(4) . .
O6 C34 C35 C41 -3.0(4) . .
C39 C34 C35 C41 178.7(3) . .
C34 C35 C36 C37 -0.2(5) . .
C41 C35 C36 C37 -177.1(3) . .
C35 C36 C37 C38 -1.6(5) . .
C35 C36 C37 C40 179.4(3) . .
C36 C37 C38 C39 1.8(5) . .
C40 C37 C38 C39 -179.2(3) . .
C37 C38 C39 C34 -0.1(5) . .
C37 C38 C39 C33 175.0(3) . .
O6 C34 C39 C38 179.7(3) . .
C35 C34 C39 C38 -1.8(4) . .
O6 C34 C39 C33 4.5(4) . .
C35 C34 C39 C33 -177.0(3) . .
C24 C33 C39 C38 -87.4(3) . .
C24 C33 C39 C34 87.7(3) . .
C38 C37 C40 C54B 166.6(7) . .
C36 C37 C40 C54B -14.5(7) . .
C38 C37 C40 C52C -50.7(9) . .
C36 C37 C40 C52C 128.3(8) . .
C38 C37 C40 C52A -122.8(11) . .
C36 C37 C40 C52A 56.1(11) . .
C38 C37 C40 C53C 77.8(10) . .
C36 C37 C40 C53C -103.3(10) . .
C38 C37 C40 C53A 11.2(10) . .
C36 C37 C40 C53A -169.9(9) . .
C38 C37 C40 C54C -166.2(8) . .
C36 C37 C40 C54C 12.8(8) . .
C38 C37 C40 C52B -72.5(6) . .
C36 C37 C40 C52B 106.4(6) . .
C38 C37 C40 C54A 124.0(8) . .
C36 C37 C40 C54A -57.1(9) . .
C38 C37 C40 C53B 45.8(8) . .
C36 C37 C40 C53B -135.3(7) . .
C1 C6 C41 C35 100.4(3) . .
C5 C6 C41 C35 -77.0(4) . .
C34 C35 C41 C6 -91.9(3) . .
C36 C35 C41 C6 84.8(3) . .
C6 C1 C42 O2 -46.2(4) . .
C2 C1 C42 O2 141.9(3) . .
C6 C1 C42 O1 128.6(3) . .
C2 C1 C42 O1 -43.3(4) . .
O2 C42 O1 Pd1 -0.7(4) . 3_665
C1 C42 O1 Pd1 -175.54(18) . 3_665
C28 C23 C43 O4 -48.5(4) . .
C24 C23 C43 O4 139.7(3) . .
C28 C23 C43 O5 126.3(3) . .
C24 C23 C43 O5 -45.5(4) . .
O4 C43 O5 Pd1 2.1(4) . .
C23 C43 O5 Pd1 -172.73(19) . .
C43 O5 Pd1 N1 -71.7(2) . .
C43 O5 Pd1 N2 108.7(2) . .
C43 O5 Pd1 O1 176.1(7) . 3_665
C44 C45 N1 Pd1 -16(25) . .
N2 Pd1 N1 C45 97(10) . .
O5 Pd1 N1 C45 72(7) . .
O1 Pd1 N1 C45 -114(7) 3_665 .
C46 C47 N2 Pd1 86(74) . .
N1 Pd1 N2 C47 54(12) . .
O5 Pd1 N2 C47 79(7) . .
O1 Pd1 N2 C47 -95(7) 3_665 .
